data_4347910
loop_
_publ_author_name
'Liang, Dong'
'Chen, Xu-Lin'
'Liao, Jian-Zhen'
'Hu, Jin-Yu'
'Jia, Ji-Hui'
'Lu, Can-Zhong'

_publ_section_title
;
 Highly Efficient Cuprous Complexes with Thermally Activated Delayed
 Fluorescence for Solution-Processed Organic Light-Emitting Devices.
;
_journal_issue 15
_journal_name_full 'Inorganic chemistry'
_journal_page_first 7467
_journal_page_last 7475
_journal_paper_doi 10.1021/acs.inorgchem.6b00763
_journal_volume 55
_journal_year 2016
_chemical_formula_moiety 'C65 H52 Cu N4 O P2, B F4, 0.5(H2 O), 0.5(C H2 Cl2)'
_chemical_formula_sum 'C65.5 H54 B Cl Cu F4 N4 O1.5 P2'
_chemical_formula_weight 1168.86
_space_group_IT_number 4
_space_group_name_Hall 'P 2yb'
_space_group_name_H-M_alt 'P 1 21 1'
_symmetry_cell_setting monoclinic
_symmetry_space_group_name_H-M 'P 1 21 1'
_atom_sites_solution_hydrogens geom
_atom_sites_solution_primary direct
_atom_sites_solution_secondary difmap
_audit_creation_method SHELXL-97
_cell_angle_alpha 90.00
_cell_angle_beta 94.776(2)
_cell_angle_gamma 90.00
_cell_formula_units_Z 4
_cell_length_a 13.2087(3)
_cell_length_b 20.7679(6)
_cell_length_c 20.2938(5)
_cell_measurement_reflns_used 25
_cell_measurement_temperature 173(2)
_cell_measurement_theta_max 18
_cell_measurement_theta_min 12
_cell_volume 5547.6(2)
_computing_cell_refinement 'Nonius CAD4 software'
_computing_data_collection 'Nonius CAD4 software'
_computing_data_reduction 'XCAD (P.McArdle, 2000)'
_computing_molecular_graphics 'ORTEX (P.McArdle, 1995)'
_computing_publication_material 'SHELXL-97/2 (Sheldrick,1997)'
_computing_structure_refinement 'SHELXL-97 (Sheldrick, 1997)'
_computing_structure_solution 'SHELXS-97 (Sheldrick, 1990)'
_diffrn_ambient_temperature 173(2)
_diffrn_measured_fraction_theta_full 0.973
_diffrn_measured_fraction_theta_max 0.973
_diffrn_measurement_device_type 'SuperNova, Dual, Cu at zero, Atlas'
_diffrn_measurement_method '\w scans'
_diffrn_radiation_monochromator graphite
_diffrn_radiation_source 'fine-focus sealed tube'
_diffrn_radiation_type CuK\a
_diffrn_radiation_wavelength 1.54184
_diffrn_reflns_av_R_equivalents 0.0309
_diffrn_reflns_av_sigmaI/netI 0.0406
_diffrn_reflns_limit_h_max 15
_diffrn_reflns_limit_h_min -16
_diffrn_reflns_limit_k_max 25
_diffrn_reflns_limit_k_min -24
_diffrn_reflns_limit_l_max 25
_diffrn_reflns_limit_l_min -17
_diffrn_reflns_number 23666
_diffrn_reflns_theta_full 74.41
_diffrn_reflns_theta_max 74.41
_diffrn_reflns_theta_min 3.36
_exptl_absorpt_coefficient_mu 2.060
_exptl_absorpt_correction_T_max 1.00
_exptl_absorpt_correction_T_min 0.85697
_exptl_absorpt_correction_type multi-scan
_exptl_absorpt_process_details 'CrystalClear (Rigaku Inc., 2007)'
_exptl_crystal_colour Blue
_exptl_crystal_density_diffrn 1.399
_exptl_crystal_density_method 'not measured'
_exptl_crystal_description Parallelepiped
_exptl_crystal_F_000 2416
_exptl_crystal_size_max 0.20
_exptl_crystal_size_mid 0.20
_exptl_crystal_size_min 0.15
_refine_diff_density_max 0.529
_refine_diff_density_min -0.747
_refine_diff_density_rms 0.062
_refine_ls_abs_structure_details 'Flack H D (1983), Acta Cryst. A39, 876-881'
_refine_ls_abs_structure_Flack -0.011(11)
_refine_ls_extinction_method none
_refine_ls_goodness_of_fit_ref 1.037
_refine_ls_hydrogen_treatment mixed
_refine_ls_matrix_type full
_refine_ls_number_parameters 1450
_refine_ls_number_reflns 16954
_refine_ls_number_restraints 5
_refine_ls_restrained_S_all 1.039
_refine_ls_R_factor_all 0.0422
_refine_ls_R_factor_gt 0.0377
_refine_ls_shift/su_max 0.001
_refine_ls_shift/su_mean 0.000
_refine_ls_structure_factor_coef Fsqd
_refine_ls_weighting_details 'calc w=1/[\s^2^(Fo^2^)+(0.0602P)^2^+1.5041P] where P=(Fo^2^+2Fc^2^)/3'
_refine_ls_weighting_scheme calc
_refine_ls_wR_factor_gt 0.0965
_refine_ls_wR_factor_ref 0.1012
_reflns_number_gt 15799
_reflns_number_total 16954
_reflns_threshold_expression >2sigma(I)
_cod_data_source_file ic6b00763_si_001.cif
_cod_data_source_block compoundl
_cod_depositor_comments
;
The following automatic conversions were performed:

data item '_exptl_absorpt_correction_type' value 'Multi-Scan' was
changed to 'multi-scan' in accordance with the
/home/saulius/struct/COD-crude-data/automatic-downloads/DataCite-retrospective/ACS/depositions/lib/dictionaries/cif_core.dic
dictionary named 'cif_core.dic' version 2.4.2 last updated on
2011-04-26.

data item '_symmetry_cell_setting' value 'Monoclinic' was changed to
'monoclinic' in accordance with the
/home/saulius/struct/COD-crude-data/automatic-downloads/DataCite-retrospective/ACS/depositions/lib/dictionaries/cif_core.dic
dictionary named 'cif_core.dic' version 2.4.2 last updated on
2011-04-26.

Automatic conversion script
Id: cif_fix_values 6909 2019-04-08 15:41:33Z antanas 

2020-05-08
Z value and formula fixed to values more according to usual
chemical conventions.                 miguel
;
_cod_original_formula_sum 'C131 H108 B2 Cl2 Cu2 F8 N8 O3 P4'
_cod_original_formula_weight 2337.73
_cod_original_formula_moiety 'C131 H108 B2 Cl2 Cu2 F8 N8 O3 P4'
_cod_original_formula_units_Z 2
_cod_original_sg_symbol_H-M P21
_cod_database_code 4347910

loop_
_symmetry_equiv_pos_as_xyz
'x, y, z'
'-x, y+1/2, -z'

loop_
_atom_site_label
_atom_site_type_symbol
_atom_site_fract_x
_atom_site_fract_y
_atom_site_fract_z
_atom_site_U_iso_or_equiv
_atom_site_adp_type
_atom_site_occupancy
_atom_site_symmetry_multiplicity
_atom_site_calc_flag
_atom_site_refinement_flags
Cu1 Cu 0.42398(3) 0.43492(2) -0.02405(2) 0.01560(10) Uani 1 1 d .
Cu2 Cu 0.45505(4) 0.24718(2) 0.53304(2) 0.01985(10) Uani 1 1 d .
P1 P 0.40903(6) 0.14502(4) 0.50397(4) 0.01770(16) Uani 1 1 d .
P2 P 0.51641(6) 0.30788(4) 0.45396(4) 0.01861(16) Uani 1 1 d .
P3 P 0.39370(6) 0.32885(4) -0.00662(4) 0.01606(15) Uani 1 1 d .
P4 P 0.50452(6) 0.48951(4) 0.06005(4) 0.01553(15) Uani 1 1 d .
Cl1 Cl 0.88191(8) 0.56812(5) 0.80548(5) 0.0430(2) Uani 1 1 d .
Cl2 Cl 0.70847(9) 0.65143(8) 0.82559(6) 0.0603(4) Uani 1 1 d .
F7 F 0.15424(16) 0.41466(12) 0.76689(11) 0.0376(5) Uani 1 1 d .
O2 O 0.35946(16) 0.40770(11) 0.11469(10) 0.0184(4) Uani 1 1 d .
O1 O 0.36459(17) 0.23304(11) 0.38600(11) 0.0201(5) Uani 1 1 d .
F1 F 0.00459(17) 0.72941(13) 0.76642(11) 0.0396(6) Uani 1 1 d .
F3 F 0.0874(2) 0.69579(13) 0.86312(11) 0.0433(6) Uani 1 1 d .
F4 F 0.16821(18) 0.75828(12) 0.79181(12) 0.0415(6) Uani 1 1 d .
N5 N 0.4308(2) 0.45800(13) -0.12258(13) 0.0175(5) Uani 1 1 d .
N7 N 0.28367(19) 0.47881(13) -0.04571(13) 0.0177(5) Uani 1 1 d .
F2 F 0.1318(2) 0.65517(12) 0.76530(12) 0.0436(6) Uani 1 1 d .
N6 N 0.3433(2) 0.48676(14) -0.14916(12) 0.0180(5) Uani 1 1 d .
N3 N 0.3252(2) 0.28879(14) 0.56366(13) 0.0213(6) Uani 1 1 d .
N1 N 0.4981(2) 0.26192(14) 0.63309(14) 0.0226(6) Uani 1 1 d .
F6 F 0.0194(2) 0.34830(14) 0.74184(14) 0.0511(7) Uani 1 1 d .
N2 N 0.4253(2) 0.29627(15) 0.66216(13) 0.0219(6) Uani 1 1 d .
C125 C 0.4336(2) 0.55277(16) 0.09867(16) 0.0181(6) Uani 1 1 d .
N8 N 0.0678(2) 0.54385(14) 0.03408(13) 0.0200(6) Uani 1 1 d .
F8 F 0.0317(2) 0.40321(16) 0.83752(13) 0.0572(8) Uani 1 1 d .
F5 F -0.0006(2) 0.45686(15) 0.74035(18) 0.0693(9) Uani 1 1 d .
C83 C 0.6354(3) 0.35096(17) 0.47324(16) 0.0214(7) Uani 1 1 d .
C64 C 0.3674(2) 0.10403(17) 0.57647(15) 0.0200(7) Uani 1 1 d .
C119 C 0.6237(2) 0.52929(17) 0.04612(15) 0.0186(6) Uani 1 1 d .
C101 C 0.4891(2) 0.27430(17) 0.03277(15) 0.0192(6) Uani 1 1 d .
C30 C 0.6137(2) 0.37584(17) -0.11885(15) 0.0201(7) Uani 1 1 d .
H30 H 0.5622 0.3610 -0.0926 0.024 Uiso 1 1 calc R
C113 C 0.4563(2) 0.39059(16) 0.14204(15) 0.0185(6) Uani 1 1 d .
C36 C 0.4914(2) 0.45578(16) -0.17206(15) 0.0187(6) Uani 1 1 d .
C65 C 0.4946(3) 0.08823(16) 0.46828(15) 0.0199(6) Uani 1 1 d .
C59 C 0.4284(3) 0.05780(17) 0.61108(16) 0.0218(7) Uani 1 1 d .
H59 H 0.4890 0.0433 0.5938 0.026 Uiso 1 1 calc R
C42 C 0.1322(2) 0.53046(17) -0.01715(16) 0.0192(6) Uani 1 1 d .
C89 C 0.4340(2) 0.37003(16) 0.41342(16) 0.0196(7) Uani 1 1 d .
C118 C 0.5342(2) 0.43244(17) 0.12700(14) 0.0181(6) Uani 1 1 d .
C39 C 0.2659(2) 0.50103(16) -0.10682(15) 0.0169(6) Uani 1 1 d .
C10 C 0.3312(2) 0.30923(16) 0.62699(15) 0.0191(6) Uani 1 1 d .
C107 C 0.2878(2) 0.32085(16) 0.04635(15) 0.0186(6) Uani 1 1 d .
C7 C 0.5784(3) 0.26057(17) 0.67791(16) 0.0229(7) Uani 1 1 d .
C95 C 0.3511(2) 0.28707(16) -0.08304(15) 0.0180(6) Uani 1 1 d .
C112 C 0.2862(2) 0.35960(16) 0.10194(16) 0.0191(6) Uani 1 1 d .
C13 C 0.1598(3) 0.33677(18) 0.54831(17) 0.0239(7) Uani 1 1 d .
C77 C 0.4565(3) 0.21623(16) 0.36201(15) 0.0197(6) Uani 1 1 d .
N4 N 0.0777(2) 0.35279(16) 0.50167(15) 0.0279(7) Uani 1 1 d .
C111 C 0.2074(3) 0.35748(18) 0.14319(17) 0.0241(7) Uani 1 1 d .
H111 H 0.2083 0.3849 0.1807 0.029 Uiso 1 1 calc R
C102 C 0.4608(3) 0.21426(17) 0.05718(16) 0.0233(7) Uani 1 1 d .
H102 H 0.3921 0.2005 0.0509 0.028 Uiso 1 1 calc R
C35 C 0.5932(2) 0.42605(17) -0.16384(15) 0.0199(7) Uani 1 1 d .
C130 C 0.3891(2) 0.60107(17) 0.05823(16) 0.0210(7) Uani 1 1 d .
H130 H 0.3953 0.5999 0.0119 0.025 Uiso 1 1 calc R
C123 C 0.7505(3) 0.61212(18) 0.06827(17) 0.0249(7) Uani 1 1 d .
H123 H 0.7768 0.6470 0.0948 0.030 Uiso 1 1 calc R
C37 C 0.4421(3) 0.48306(18) -0.22977(16) 0.0244(7) Uani 1 1 d .
H37 H 0.4689 0.4874 -0.2716 0.029 Uiso 1 1 calc R
C114 C 0.4742(3) 0.33776(17) 0.18317(15) 0.0208(7) Uani 1 1 d .
H114 H 0.4205 0.3098 0.1929 0.025 Uiso 1 1 calc R
C9 C 0.4605(3) 0.31728(18) 0.72360(16) 0.0244(7) Uani 1 1 d .
H9 H 0.4242 0.3425 0.7528 0.029 Uiso 1 1 calc R
C44 C 0.0583(2) 0.60623(17) 0.05951(16) 0.0189(6) Uani 1 1 d .
C108 C 0.2066(3) 0.27792(17) 0.03326(17) 0.0236(7) Uani 1 1 d .
H108 H 0.2058 0.2501 -0.0039 0.028 Uiso 1 1 calc R
C117 C 0.6323(2) 0.42141(17) 0.15648(15) 0.0219(7) Uani 1 1 d .
H117 H 0.6859 0.4499 0.1480 0.026 Uiso 1 1 calc R
C49 C 0.0191(2) 0.61309(17) 0.12162(16) 0.0208(7) Uani 1 1 d .
C63 C 0.2784(3) 0.12497(17) 0.60349(16) 0.0226(7) Uani 1 1 d .
H63 H 0.2371 0.1569 0.5811 0.027 Uiso 1 1 calc R
C115 C 0.5731(3) 0.32713(18) 0.20968(16) 0.0258(7) Uani 1 1 d .
H115 H 0.5875 0.2903 0.2365 0.031 Uiso 1 1 calc R
C126 C 0.4242(3) 0.55551(18) 0.16639(17) 0.0240(7) Uani 1 1 d .
H126 H 0.4550 0.5232 0.1946 0.029 Uiso 1 1 calc R
C97 C 0.2285(3) 0.27553(19) -0.17826(17) 0.0274(8) Uani 1 1 d .
H97 H 0.1653 0.2867 -0.2012 0.033 Uiso 1 1 calc R
C116 C 0.6511(3) 0.36906(18) 0.19790(16) 0.0239(7) Uani 1 1 d .
H116 H 0.7176 0.3619 0.2182 0.029 Uiso 1 1 calc R
C120 C 0.6728(3) 0.51054(19) -0.00974(17) 0.0259(7) Uani 1 1 d .
H120 H 0.6461 0.4762 -0.0368 0.031 Uiso 1 1 calc R
C70 C 0.4598(3) 0.02863(18) 0.44230(16) 0.0229(7) Uani 1 1 d .
H70 H 0.3917 0.0156 0.4466 0.027 Uiso 1 1 calc R
C81 C 0.6341(3) 0.24225(18) 0.36287(15) 0.0217(7) Uani 1 1 d .
H81 H 0.6912 0.2675 0.3784 0.026 Uiso 1 1 calc R
C75 C 0.2900(2) 0.18547(17) 0.39097(16) 0.0218(7) Uani 1 1 d .
C76 C 0.2969(3) 0.14254(17) 0.44361(16) 0.0214(7) Uani 1 1 d .
C41 C 0.1124(3) 0.55112(18) -0.08200(16) 0.0249(7) Uani 1 1 d .
H41 H 0.0524 0.5747 -0.0948 0.030 Uiso 1 1 calc R
C90 C 0.4262(3) 0.37903(18) 0.34478(16) 0.0232(7) Uani 1 1 d .
H90 H 0.4626 0.3516 0.3177 0.028 Uiso 1 1 calc R
C43 C 0.2181(2) 0.49383(17) -0.00138(15) 0.0191(6) Uani 1 1 d .
H43 H 0.2311 0.4787 0.0427 0.023 Uiso 1 1 calc R
C122 C 0.7989(2) 0.59299(18) 0.01319(17) 0.0247(7) Uani 1 1 d .
H122 H 0.8583 0.6148 0.0021 0.030 Uiso 1 1 calc R
C5 C 0.7657(3) 0.2519(2) 0.69679(16) 0.0279(8) Uani 1 1 d .
H5 H 0.7653 0.2899 0.7229 0.034 Uiso 1 1 calc R
C100 C 0.4121(3) 0.24126(17) -0.11049(15) 0.0213(6) Uani 1 1 d .
H100 H 0.4746 0.2289 -0.0873 0.026 Uiso 1 1 calc R
C78 C 0.4661(3) 0.16816(17) 0.31562(16) 0.0243(7) Uani 1 1 d .
H78 H 0.4091 0.1430 0.2998 0.029 Uiso 1 1 calc R
C38 C 0.3488(3) 0.50191(17) -0.21377(16) 0.0229(7) Uani 1 1 d .
H38 H 0.2973 0.5218 -0.2423 0.027 Uiso 1 1 calc R
C73 C 0.1269(3) 0.1448(2) 0.35157(17) 0.0315(8) Uani 1 1 d .
H73 H 0.0683 0.1465 0.3212 0.038 Uiso 1 1 calc R
C14 C 0.2408(3) 0.30268(18) 0.52583(16) 0.0243(7) Uani 1 1 d .
H14 H 0.2357 0.2886 0.4811 0.029 Uiso 1 1 calc R
C58 C 0.0055(2) 0.49408(17) 0.05461(16) 0.0206(7) Uani 1 1 d .
C48 C 0.0013(3) 0.67539(19) 0.14429(18) 0.0279(8) Uani 1 1 d .
H48 H -0.0277 0.6806 0.1853 0.034 Uiso 1 1 calc R
C124 C 0.6635(3) 0.58001(18) 0.08441(17) 0.0241(7) Uani 1 1 d .
H124 H 0.6309 0.5930 0.1222 0.029 Uiso 1 1 calc R
C88 C 0.6646(3) 0.40246(18) 0.43623(18) 0.0262(7) Uani 1 1 d .
H88 H 0.6251 0.4138 0.3967 0.031 Uiso 1 1 calc R
C45 C 0.0846(2) 0.66045(18) 0.02438(17) 0.0242(7) Uani 1 1 d .
H45 H 0.1137 0.6556 -0.0166 0.029 Uiso 1 1 calc R
C11 C 0.2529(3) 0.34021(19) 0.65494(17) 0.0257(7) Uani 1 1 d .
H11 H 0.2588 0.3520 0.7003 0.031 Uiso 1 1 calc R
C6 C 0.6733(3) 0.22744(17) 0.66714(16) 0.0227(7) Uani 1 1 d .
C80 C 0.6449(3) 0.19419(17) 0.31644(17) 0.0243(7) Uani 1 1 d .
H80 H 0.7094 0.1861 0.3007 0.029 Uiso 1 1 calc R
C32 C 0.7847(3) 0.36870(19) -0.15129(19) 0.0300(8) Uani 1 1 d .
H32 H 0.8500 0.3493 -0.1469 0.036 Uiso 1 1 calc R
C105 C 0.6632(3) 0.25224(19) 0.07317(16) 0.0249(7) Uani 1 1 d .
H105 H 0.7326 0.2648 0.0779 0.030 Uiso 1 1 calc R
C92 C 0.3118(3) 0.46770(18) 0.35488(18) 0.0256(7) Uani 1 1 d .
H92 H 0.2709 0.5012 0.3350 0.031 Uiso 1 1 calc R
C1 C 0.6754(3) 0.17212(18) 0.62863(17) 0.0262(7) Uani 1 1 d .
H1 H 0.6139 0.1551 0.6081 0.031 Uiso 1 1 calc R
C22 C 0.0984(3) 0.35724(19) 0.33725(19) 0.0309(8) Uani 1 1 d .
H22A H 0.1529 0.3493 0.3720 0.046 Uiso 1 1 calc R
H22B H 0.1151 0.3952 0.3116 0.046 Uiso 1 1 calc R
H22C H 0.0909 0.3197 0.3080 0.046 Uiso 1 1 calc R
C82 C 0.5396(3) 0.25371(17) 0.38692(15) 0.0206(7) Uani 1 1 d .
C67 C 0.6602(3) 0.06555(19) 0.43028(17) 0.0257(8) Uani 1 1 d .
H67 H 0.7287 0.0778 0.4264 0.031 Uiso 1 1 calc R
C68 C 0.6248(3) 0.00758(19) 0.40403(16) 0.0274(8) Uani 1 1 d .
H68 H 0.6687 -0.0195 0.3817 0.033 Uiso 1 1 calc R
C109 C 0.1270(3) 0.27572(19) 0.07430(18) 0.0288(8) Uani 1 1 d .
H109 H 0.0719 0.2469 0.0645 0.035 Uiso 1 1 calc R
B1 B 0.0978(3) 0.7098(2) 0.79701(19) 0.0249(8) Uani 1 1 d .
C71 C 0.2180(3) 0.09839(18) 0.44750(17) 0.0250(7) Uani 1 1 d .
H71 H 0.2220 0.0672 0.4819 0.030 Uiso 1 1 calc R
C17 C 0.0602(3) 0.5309(2) 0.50295(19) 0.0306(8) Uani 1 1 d .
H17 H 0.0790 0.5668 0.5303 0.037 Uiso 1 1 calc R
C40 C 0.1814(3) 0.53692(18) -0.12811(16) 0.0243(7) Uani 1 1 d .
H40 H 0.1708 0.5514 -0.1726 0.029 Uiso 1 1 calc R
C12 C 0.1656(3) 0.35360(19) 0.61498(17) 0.0272(8) Uani 1 1 d .
H12 H 0.1098 0.3742 0.6329 0.033 Uiso 1 1 calc R
C50 C 0.0050(2) 0.55295(17) 0.16292(16) 0.0214(7) Uani 1 1 d .
C94 C 0.3787(3) 0.41023(17) 0.45188(16) 0.0228(7) Uani 1 1 d .
H94 H 0.3826 0.4044 0.4985 0.027 Uiso 1 1 calc R
C57 C -0.0218(3) 0.44244(18) 0.01258(18) 0.0255(7) Uani 1 1 d .
H57 H 0.0043 0.4399 -0.0296 0.031 Uiso 1 1 calc R
C54 C -0.0981(3) 0.44953(18) 0.13486(18) 0.0275(8) Uani 1 1 d .
H54 H -0.1251 0.4517 0.1767 0.033 Uiso 1 1 calc R
C106 C 0.5910(2) 0.29287(17) 0.04106(15) 0.0206(7) Uani 1 1 d .
H106 H 0.6111 0.3334 0.0247 0.025 Uiso 1 1 calc R
C104 C 0.6344(3) 0.19381(18) 0.09820(17) 0.0279(8) Uani 1 1 d .
H104 H 0.6837 0.1666 0.1207 0.033 Uiso 1 1 calc R
C110 C 0.1278(3) 0.3151(2) 0.12911(18) 0.0297(8) Uani 1 1 d .
H110 H 0.0737 0.3131 0.1571 0.036 Uiso 1 1 calc R
C31 C 0.7096(3) 0.34747(19) -0.11244(17) 0.0259(7) Uani 1 1 d .
H31 H 0.7236 0.3136 -0.0815 0.031 Uiso 1 1 calc R
C53 C -0.0326(2) 0.49835(17) 0.11714(16) 0.0212(7) Uani 1 1 d .
C121 C 0.7607(3) 0.5423(2) -0.02540(18) 0.0294(8) Uani 1 1 d .
H121 H 0.7944 0.5291 -0.0627 0.035 Uiso 1 1 calc R
C69 C 0.5245(3) -0.01114(19) 0.41037(16) 0.0274(7) Uani 1 1 d .
H69 H 0.5005 -0.0512 0.3928 0.033 Uiso 1 1 calc R
C34 C 0.6690(3) 0.44665(18) -0.20296(18) 0.0270(8) Uani 1 1 d .
H34 H 0.6554 0.4803 -0.2342 0.032 Uiso 1 1 calc R
C96 C 0.2588(2) 0.30531(17) -0.11822(16) 0.0222(7) Uani 1 1 d .
H96 H 0.2175 0.3377 -0.1011 0.027 Uiso 1 1 calc R
C16 C 0.0879(2) 0.47103(19) 0.52331(17) 0.0242(7) Uani 1 1 d U
H16 H 0.1247 0.4644 0.5650 0.029 Uiso 1 1 calc R
C46 C 0.0681(3) 0.72206(18) 0.0492(2) 0.0299(8) Uani 1 1 d .
H46 H 0.0867 0.7589 0.0253 0.036 Uiso 1 1 calc R
C91 C 0.3658(3) 0.42755(18) 0.31624(17) 0.0248(7) Uani 1 1 d .
H91 H 0.3613 0.4334 0.2697 0.030 Uiso 1 1 calc R
C87 C 0.7509(3) 0.43778(19) 0.45606(19) 0.0299(8) Uani 1 1 d .
H87 H 0.7700 0.4732 0.4302 0.036 Uiso 1 1 calc R
C8 C 0.5570(3) 0.29539(19) 0.73502(17) 0.0272(8) Uani 1 1 d .
H8 H 0.6015 0.3021 0.7737 0.033 Uiso 1 1 calc R
C86 C 0.8095(3) 0.42134(19) 0.51378(18) 0.0296(8) Uani 1 1 d .
H86 H 0.8680 0.4459 0.5280 0.036 Uiso 1 1 calc R
C99 C 0.3827(3) 0.21331(18) -0.17166(17) 0.0278(8) Uani 1 1 d .
H99 H 0.4260 0.1832 -0.1906 0.033 Uiso 1 1 calc R
C47 C 0.0245(3) 0.72950(19) 0.1090(2) 0.0310(8) Uani 1 1 d .
H47 H 0.0109 0.7713 0.1252 0.037 Uiso 1 1 calc R
C79 C 0.5609(3) 0.15776(18) 0.29293(16) 0.0258(7) Uani 1 1 d .
H79 H 0.5688 0.1252 0.2608 0.031 Uiso 1 1 calc R
C28 C -0.0038(3) 0.2489(2) 0.51182(18) 0.0316(8) Uani 1 1 d .
H28 H 0.0279 0.2447 0.5554 0.038 Uiso 1 1 calc R
C129 C 0.3354(3) 0.65120(18) 0.08543(18) 0.0265(7) Uani 1 1 d .
H129 H 0.3051 0.6837 0.0574 0.032 Uiso 1 1 calc R
C62 C 0.2505(3) 0.09933(18) 0.66276(17) 0.0271(8) Uani 1 1 d .
H62 H 0.1894 0.1130 0.6801 0.033 Uiso 1 1 calc R
C103 C 0.5332(3) 0.17486(19) 0.09050(17) 0.0283(8) Uani 1 1 d .
H103 H 0.5133 0.1348 0.1081 0.034 Uiso 1 1 calc R
C128 C 0.3260(3) 0.65382(19) 0.15241(19) 0.0298(8) Uani 1 1 d .
H128 H 0.2901 0.6882 0.1708 0.036 Uiso 1 1 calc R
C66 C 0.5961(3) 0.10614(18) 0.46240(16) 0.0224(7) Uani 1 1 d .
H66 H 0.6209 0.1459 0.4803 0.027 Uiso 1 1 calc R
C60 C 0.4005(3) 0.03312(18) 0.67058(16) 0.0251(7) Uani 1 1 d .
H60 H 0.4422 0.0019 0.6937 0.030 Uiso 1 1 calc R
C98 C 0.2899(3) 0.22967(19) -0.20469(17) 0.0295(8) Uani 1 1 d .
H98 H 0.2685 0.2094 -0.2454 0.035 Uiso 1 1 calc R
C56 C -0.0867(3) 0.39504(19) 0.0320(2) 0.0328(9) Uani 1 1 d .
H56 H -0.1053 0.3602 0.0032 0.039 Uiso 1 1 calc R
C74 C 0.2057(3) 0.18776(19) 0.34552(17) 0.0274(8) Uani 1 1 d .
H74 H 0.2021 0.2184 0.3107 0.033 Uiso 1 1 calc R
C55 C -0.1247(3) 0.3984(2) 0.0939(2) 0.0329(9) Uani 1 1 d .
H55 H -0.1687 0.3658 0.1077 0.040 Uiso 1 1 calc R
C93 C 0.3177(3) 0.45888(17) 0.42283(17) 0.0250(7) Uani 1 1 d .
H93 H 0.2801 0.4860 0.4495 0.030 Uiso 1 1 calc R
C21 C -0.0062(3) 0.36958(18) 0.37022(17) 0.0255(7) Uani 1 1 d .
C15 C 0.0602(3) 0.41722(19) 0.48036(18) 0.0266(7) Uani 1 1 d U
C25 C -0.0958(3) 0.26151(18) 0.38435(18) 0.0268(8) Uani 1 1 d .
H25 H -0.1281 0.2655 0.3410 0.032 Uiso 1 1 calc R
C85 C 0.7817(3) 0.3690(2) 0.5503(2) 0.0384(10) Uani 1 1 d .
H85 H 0.8227 0.3567 0.5889 0.046 Uiso 1 1 calc R
C26 C -0.1127(3) 0.2070(2) 0.4209(2) 0.0336(9) Uani 1 1 d .
H26 H -0.1544 0.1734 0.4021 0.040 Uiso 1 1 calc R
C18 C 0.0037(3) 0.5409(2) 0.4416(2) 0.0336(9) Uani 1 1 d .
H18 H -0.0186 0.5830 0.4291 0.040 Uiso 1 1 calc R
C20 C 0.0099(3) 0.42727(19) 0.41766(17) 0.0261(7) Uani 1 1 d .
C23 C -0.0891(3) 0.3839(2) 0.3152(2) 0.0351(9) Uani 1 1 d .
H23A H -0.0930 0.3485 0.2832 0.053 Uiso 1 1 calc R
H23B H -0.0730 0.4240 0.2929 0.053 Uiso 1 1 calc R
H23C H -0.1546 0.3884 0.3342 0.053 Uiso 1 1 calc R
C24 C -0.0318(3) 0.31105(18) 0.40999(16) 0.0234(7) Uani 1 1 d .
C4 C 0.8565(3) 0.2216(2) 0.68851(18) 0.0350(9) Uani 1 1 d .
H4 H 0.9182 0.2387 0.7089 0.042 Uiso 1 1 calc R
C52 C 0.1113(3) 0.5328(2) 0.19577(17) 0.0282(8) Uani 1 1 d .
H52A H 0.1045 0.4936 0.2219 0.042 Uiso 1 1 calc R
H52B H 0.1387 0.5675 0.2248 0.042 Uiso 1 1 calc R
H52C H 0.1575 0.5248 0.1613 0.042 Uiso 1 1 calc R
C84 C 0.6949(3) 0.3343(2) 0.53101(19) 0.0356(9) Uani 1 1 d .
H84 H 0.6757 0.2991 0.5571 0.043 Uiso 1 1 calc R
C51 C -0.0657(3) 0.5656(2) 0.21737(18) 0.0308(8) Uani 1 1 d .
H51A H -0.1333 0.5772 0.1973 0.046 Uiso 1 1 calc R
H51B H -0.0385 0.6010 0.2455 0.046 Uiso 1 1 calc R
H51C H -0.0707 0.5267 0.2442 0.046 Uiso 1 1 calc R
C29 C 0.0148(3) 0.30307(19) 0.47383(17) 0.0258(7) Uani 1 1 d .
C27 C -0.0681(3) 0.2016(2) 0.4859(2) 0.0351(9) Uani 1 1 d .
H27 H -0.0825 0.1653 0.5120 0.042 Uiso 1 1 calc R
C33 C 0.7649(3) 0.4178(2) -0.1961(2) 0.0326(9) Uani 1 1 d .
H33 H 0.8166 0.4320 -0.2225 0.039 Uiso 1 1 calc R
C61 C 0.3117(3) 0.05389(18) 0.69652(17) 0.0282(8) Uani 1 1 d .
H61 H 0.2931 0.0369 0.7373 0.034 Uiso 1 1 calc R
C131 C 0.8423(3) 0.6423(2) 0.8343(2) 0.0393(9) Uani 1 1 d .
H13A H 0.8736 0.6772 0.8097 0.047 Uiso 1 1 calc R
H13B H 0.8665 0.6468 0.8816 0.047 Uiso 1 1 calc R
C19 C -0.0188(3) 0.4903(2) 0.40061(18) 0.0314(8) Uani 1 1 d .
H19 H -0.0551 0.4980 0.3590 0.038 Uiso 1 1 calc R
C3 C 0.8581(3) 0.1659(2) 0.65022(19) 0.0357(9) Uani 1 1 d .
H3 H 0.9205 0.1447 0.6447 0.043 Uiso 1 1 calc R
C2 C 0.7669(3) 0.1417(2) 0.62006(19) 0.0331(8) Uani 1 1 d .
H2 H 0.7676 0.1041 0.5935 0.040 Uiso 1 1 calc R
C72 C 0.1331(3) 0.0994(2) 0.40155(18) 0.0304(8) Uani 1 1 d .
H72 H 0.0798 0.0691 0.4046 0.037 Uiso 1 1 calc R
B2 B 0.0499(3) 0.4059(2) 0.7724(2) 0.0323(9) Uani 1 1 d .
O3 O 0.1396(2) 0.54670(15) -0.31985(15) 0.0405(7) Uani 1 1 d D
C127 C 0.3701(3) 0.60517(18) 0.19310(18) 0.0286(8) Uani 1 1 d .
H127 H 0.3629 0.6061 0.2393 0.034 Uiso 1 1 calc R
H3A H 0.1281 0.5853 -0.2997 0.042(13) Uiso 1 1 d RD
H3B H 0.097(3) 0.5231(12) -0.304(2) 0.056(17) Uiso 1 1 d D

loop_
_atom_site_aniso_label
_atom_site_aniso_U_11
_atom_site_aniso_U_22
_atom_site_aniso_U_33
_atom_site_aniso_U_23
_atom_site_aniso_U_13
_atom_site_aniso_U_12
Cu1 0.0161(2) 0.0180(2) 0.0126(2) 0.00062(18) 0.00107(15) 0.00077(18)
Cu2 0.0244(2) 0.0206(2) 0.0150(2) -0.00062(19) 0.00408(17) -0.0005(2)
P1 0.0203(4) 0.0196(4) 0.0135(4) -0.0005(3) 0.0029(3) 0.0000(3)
P2 0.0230(4) 0.0180(4) 0.0153(4) 0.0003(3) 0.0041(3) 0.0002(3)
P3 0.0171(3) 0.0165(4) 0.0146(4) 0.0004(3) 0.0018(3) -0.0004(3)
P4 0.0170(3) 0.0165(4) 0.0130(3) -0.0002(3) 0.0012(3) -0.0002(3)
Cl1 0.0453(6) 0.0391(6) 0.0442(6) -0.0008(5) 0.0013(4) -0.0015(5)
Cl2 0.0349(5) 0.1046(11) 0.0412(6) -0.0046(7) 0.0015(4) 0.0135(7)
F7 0.0273(11) 0.0417(14) 0.0454(13) -0.0100(11) 0.0122(9) -0.0022(10)
O2 0.0184(11) 0.0176(11) 0.0189(11) 0.0012(9) -0.0002(8) -0.0018(9)
O1 0.0222(11) 0.0191(12) 0.0196(11) 0.0010(9) 0.0052(8) -0.0010(9)
F1 0.0251(11) 0.0574(16) 0.0354(12) -0.0027(11) -0.0027(9) 0.0038(11)
F3 0.0572(16) 0.0486(15) 0.0248(12) 0.0085(11) 0.0084(10) 0.0016(13)
F4 0.0411(13) 0.0383(14) 0.0436(13) 0.0095(11) -0.0064(10) -0.0136(11)
N5 0.0177(12) 0.0186(13) 0.0161(12) 0.0004(10) 0.0015(10) 0.0012(11)
N7 0.0164(12) 0.0198(14) 0.0167(13) 0.0003(11) 0.0007(10) 0.0017(11)
F2 0.0555(15) 0.0322(13) 0.0449(14) -0.0034(11) 0.0154(11) 0.0068(12)
N6 0.0210(13) 0.0218(14) 0.0114(12) 0.0025(11) 0.0021(9) 0.0034(11)
N3 0.0242(14) 0.0227(15) 0.0170(13) 0.0007(11) 0.0012(10) -0.0002(12)
N1 0.0217(13) 0.0228(15) 0.0239(14) -0.0012(11) 0.0055(10) -0.0007(12)
F6 0.0428(14) 0.0482(16) 0.0620(17) -0.0110(13) 0.0037(12) -0.0140(13)
N2 0.0232(14) 0.0277(16) 0.0151(13) -0.0041(11) 0.0023(10) 0.0003(12)
C125 0.0184(14) 0.0168(16) 0.0194(15) -0.0027(12) 0.0037(11) -0.0016(13)
N8 0.0220(13) 0.0178(14) 0.0211(14) -0.0018(11) 0.0063(10) 0.0007(11)
F8 0.0554(17) 0.072(2) 0.0481(15) -0.0094(14) 0.0251(13) -0.0153(16)
F5 0.0371(15) 0.061(2) 0.109(3) 0.0356(18) 0.0066(15) 0.0077(14)
C83 0.0247(16) 0.0230(18) 0.0169(15) -0.0019(13) 0.0039(12) 0.0006(14)
C64 0.0231(16) 0.0209(17) 0.0160(15) -0.0035(13) 0.0016(12) -0.0017(13)
C119 0.0163(14) 0.0226(17) 0.0172(15) 0.0026(13) 0.0028(11) 0.0015(13)
C101 0.0222(15) 0.0212(17) 0.0146(15) -0.0004(13) 0.0045(11) 0.0021(13)
C30 0.0208(15) 0.0241(17) 0.0155(15) -0.0022(13) 0.0026(11) 0.0014(13)
C113 0.0214(16) 0.0229(17) 0.0113(14) -0.0032(12) 0.0008(11) 0.0042(13)
C36 0.0219(15) 0.0170(16) 0.0177(15) 0.0011(12) 0.0043(12) -0.0009(13)
C65 0.0256(16) 0.0188(16) 0.0152(15) 0.0026(12) 0.0005(12) 0.0021(13)
C59 0.0244(16) 0.0241(18) 0.0169(16) -0.0011(13) 0.0020(12) -0.0010(14)
C42 0.0170(14) 0.0202(16) 0.0210(16) -0.0007(13) 0.0046(12) 0.0015(13)
C89 0.0216(15) 0.0185(17) 0.0192(16) -0.0004(13) 0.0041(12) -0.0027(13)
C118 0.0196(14) 0.0206(16) 0.0139(14) -0.0008(13) 0.0000(11) 0.0029(13)
C39 0.0167(14) 0.0192(16) 0.0150(14) -0.0010(12) 0.0029(11) 0.0011(12)
C10 0.0236(15) 0.0178(16) 0.0163(15) 0.0008(12) 0.0042(12) -0.0035(13)
C107 0.0189(14) 0.0179(16) 0.0196(15) 0.0024(13) 0.0054(11) 0.0011(13)
C7 0.0250(16) 0.0237(18) 0.0194(16) 0.0026(13) -0.0012(12) -0.0054(14)
C95 0.0230(15) 0.0179(16) 0.0133(14) 0.0014(12) 0.0023(11) -0.0015(13)
C112 0.0187(15) 0.0191(16) 0.0190(16) 0.0039(13) -0.0011(12) -0.0004(13)
C13 0.0221(16) 0.0246(18) 0.0244(17) 0.0023(14) -0.0010(13) -0.0003(14)
C77 0.0241(16) 0.0193(16) 0.0159(15) 0.0009(13) 0.0027(12) 0.0029(13)
N4 0.0290(16) 0.0271(17) 0.0263(15) 0.0003(13) -0.0053(12) 0.0018(13)
C111 0.0261(17) 0.0267(18) 0.0204(16) 0.0007(14) 0.0080(13) 0.0016(15)
C102 0.0265(17) 0.0230(18) 0.0206(16) 0.0044(14) 0.0036(13) 0.0031(14)
C35 0.0205(15) 0.0203(17) 0.0192(15) -0.0072(13) 0.0036(12) 0.0004(13)
C130 0.0216(15) 0.0206(17) 0.0205(16) -0.0021(13) -0.0013(12) 0.0003(13)
C123 0.0225(16) 0.0239(18) 0.0274(18) -0.0029(14) -0.0030(13) -0.0038(14)
C37 0.0288(17) 0.0305(19) 0.0150(15) 0.0062(14) 0.0074(12) 0.0038(15)
C114 0.0301(17) 0.0196(17) 0.0134(15) 0.0021(12) 0.0055(12) -0.0004(14)
C9 0.0297(17) 0.0262(18) 0.0167(15) -0.0047(13) -0.0017(12) -0.0008(15)
C44 0.0119(13) 0.0201(16) 0.0244(16) -0.0019(13) 0.0004(11) 0.0000(12)
C108 0.0210(16) 0.0226(18) 0.0270(17) -0.0018(14) 0.0006(13) -0.0033(14)
C117 0.0211(15) 0.0266(19) 0.0176(15) -0.0046(13) -0.0003(12) 0.0022(13)
C49 0.0150(14) 0.0215(17) 0.0255(17) -0.0054(14) -0.0003(12) -0.0015(13)
C63 0.0259(16) 0.0217(18) 0.0209(16) 0.0010(13) 0.0054(13) -0.0006(14)
C115 0.0357(19) 0.0246(18) 0.0168(16) 0.0045(14) 0.0005(13) 0.0091(15)
C126 0.0285(17) 0.0231(18) 0.0207(17) -0.0004(14) 0.0042(13) -0.0014(14)
C97 0.0270(17) 0.031(2) 0.0233(17) 0.0018(15) -0.0030(13) -0.0078(15)
C116 0.0267(17) 0.0279(19) 0.0161(16) 0.0012(13) -0.0040(12) 0.0091(15)
C120 0.0242(17) 0.031(2) 0.0229(17) -0.0055(15) 0.0047(13) -0.0029(15)
C70 0.0226(16) 0.0281(18) 0.0183(16) -0.0014(14) 0.0038(12) 0.0017(14)
C81 0.0265(16) 0.0224(17) 0.0165(15) 0.0020(14) 0.0041(12) -0.0004(14)
C75 0.0187(15) 0.0239(18) 0.0235(17) -0.0042(14) 0.0050(12) -0.0001(14)
C76 0.0229(16) 0.0211(17) 0.0206(16) 0.0002(13) 0.0043(12) 0.0025(14)
C41 0.0213(16) 0.031(2) 0.0217(17) 0.0000(15) 0.0000(12) 0.0090(15)
C90 0.0281(17) 0.0244(17) 0.0175(16) -0.0009(13) 0.0044(13) 0.0020(15)
C43 0.0195(15) 0.0213(17) 0.0168(15) 0.0052(13) 0.0026(11) 0.0008(13)
C122 0.0182(15) 0.0292(19) 0.0267(17) 0.0032(15) 0.0025(12) -0.0016(14)
C5 0.0289(17) 0.034(2) 0.0195(16) -0.0049(15) -0.0043(13) 0.0003(16)
C100 0.0246(16) 0.0204(17) 0.0192(15) 0.0001(13) 0.0036(12) 0.0005(14)
C78 0.0330(18) 0.0213(17) 0.0182(16) 0.0014(13) 0.0001(13) 0.0008(14)
C38 0.0280(17) 0.0238(17) 0.0169(15) 0.0041(13) 0.0018(12) 0.0022(14)
C73 0.0242(17) 0.046(2) 0.0237(18) -0.0019(17) -0.0018(13) 0.0052(17)
C14 0.0294(17) 0.0247(18) 0.0188(16) -0.0013(14) 0.0030(13) -0.0036(15)
C58 0.0181(14) 0.0214(17) 0.0223(16) 0.0006(13) 0.0012(11) 0.0005(13)
C48 0.0221(16) 0.031(2) 0.0309(19) -0.0129(16) 0.0022(13) -0.0015(15)
C124 0.0241(17) 0.0274(19) 0.0210(16) -0.0041(14) 0.0037(12) -0.0019(14)
C88 0.0257(17) 0.0259(19) 0.0266(18) 0.0047(15) -0.0002(13) 0.0022(15)
C45 0.0195(15) 0.0240(18) 0.0291(18) 0.0038(14) 0.0020(12) 0.0013(14)
C11 0.0273(17) 0.032(2) 0.0181(16) 0.0003(14) 0.0008(13) 0.0015(15)
C6 0.0226(16) 0.0270(18) 0.0183(15) 0.0029(13) 0.0004(12) -0.0006(14)
C80 0.0266(17) 0.0244(18) 0.0230(17) 0.0036(14) 0.0076(13) 0.0079(14)
C32 0.0182(16) 0.035(2) 0.037(2) -0.0105(16) 0.0005(14) 0.0025(15)
C105 0.0216(16) 0.032(2) 0.0205(16) -0.0046(15) -0.0027(12) 0.0032(15)
C92 0.0243(17) 0.0233(18) 0.0284(18) 0.0004(14) -0.0019(13) 0.0002(14)
C1 0.0320(18) 0.0236(18) 0.0228(17) -0.0001(14) 0.0005(13) -0.0032(15)
C22 0.035(2) 0.0232(19) 0.034(2) -0.0071(16) -0.0038(15) -0.0029(16)
C82 0.0263(16) 0.0197(17) 0.0160(15) 0.0030(13) 0.0027(12) 0.0029(14)
C67 0.0221(16) 0.034(2) 0.0217(17) 0.0068(15) 0.0035(13) 0.0065(15)
C68 0.0314(18) 0.033(2) 0.0181(16) 0.0026(14) 0.0050(13) 0.0130(16)
C109 0.0225(17) 0.031(2) 0.0328(19) 0.0031(16) 0.0043(14) -0.0053(15)
B1 0.028(2) 0.026(2) 0.0213(19) 0.0026(16) 0.0022(14) 0.0018(17)
C71 0.0228(16) 0.0260(19) 0.0260(18) 0.0006(14) 0.0016(13) -0.0006(14)
C17 0.0263(18) 0.030(2) 0.036(2) -0.0062(17) 0.0047(15) -0.0062(16)
C40 0.0265(17) 0.0288(19) 0.0172(16) 0.0033(14) -0.0004(12) 0.0069(15)
C12 0.0273(17) 0.032(2) 0.0231(17) -0.0011(15) 0.0051(13) 0.0049(15)
C50 0.0187(15) 0.0251(18) 0.0206(16) 0.0007(14) 0.0026(12) 0.0016(14)
C94 0.0291(17) 0.0227(17) 0.0171(16) -0.0045(13) 0.0045(12) -0.0035(15)
C57 0.0239(16) 0.0241(19) 0.0289(17) -0.0066(15) 0.0049(13) 0.0043(15)
C54 0.0253(17) 0.028(2) 0.0303(18) 0.0045(15) 0.0062(13) -0.0037(15)
C106 0.0242(16) 0.0210(17) 0.0169(15) -0.0009(13) 0.0028(12) 0.0005(13)
C104 0.0335(19) 0.0270(19) 0.0220(17) -0.0003(14) -0.0038(13) 0.0108(16)
C110 0.0277(18) 0.034(2) 0.0293(19) 0.0049(16) 0.0119(14) -0.0003(16)
C31 0.0248(17) 0.031(2) 0.0219(17) -0.0060(14) 0.0003(13) 0.0049(15)
C53 0.0182(15) 0.0225(17) 0.0233(16) 0.0005(14) 0.0036(12) -0.0001(13)
C121 0.0262(18) 0.039(2) 0.0241(18) -0.0017(16) 0.0061(13) -0.0036(17)
C69 0.0386(19) 0.0232(18) 0.0202(17) -0.0004(14) 0.0008(14) 0.0064(16)
C34 0.0243(16) 0.026(2) 0.0316(18) 0.0006(15) 0.0085(13) 0.0012(15)
C96 0.0222(15) 0.0243(17) 0.0199(16) 0.0016(14) 0.0002(12) -0.0005(14)
C16 0.0134(14) 0.0366(19) 0.0223(16) 0.0048(13) 0.0003(12) 0.0009(14)
C46 0.0238(17) 0.0206(18) 0.045(2) 0.0023(16) -0.0014(15) -0.0023(15)
C91 0.0273(17) 0.0256(18) 0.0213(16) -0.0021(14) 0.0007(12) 0.0006(15)
C87 0.0314(18) 0.0244(18) 0.0340(19) 0.0028(16) 0.0036(14) -0.0041(16)
C8 0.0270(17) 0.033(2) 0.0214(17) -0.0021(15) -0.0030(13) -0.0007(16)
C86 0.0196(16) 0.033(2) 0.037(2) -0.0034(16) 0.0050(14) -0.0022(15)
C99 0.041(2) 0.0209(18) 0.0224(17) -0.0034(14) 0.0107(14) 0.0010(16)
C47 0.0247(18) 0.0211(18) 0.047(2) -0.0085(16) 0.0020(15) -0.0006(14)
C79 0.0393(19) 0.0238(18) 0.0150(15) -0.0001(13) 0.0052(13) 0.0078(15)
C28 0.0312(18) 0.033(2) 0.0297(19) 0.0047(17) -0.0007(14) 0.0006(17)
C129 0.0220(16) 0.0195(17) 0.037(2) -0.0009(15) -0.0015(13) 0.0015(14)
C62 0.0350(19) 0.0273(19) 0.0203(17) -0.0019(14) 0.0091(14) -0.0013(16)
C103 0.037(2) 0.0231(18) 0.0244(18) 0.0039(15) 0.0031(14) 0.0083(16)
C128 0.0229(17) 0.0255(19) 0.042(2) -0.0088(16) 0.0069(14) -0.0006(15)
C66 0.0227(16) 0.0262(18) 0.0185(16) 0.0048(14) 0.0022(12) 0.0026(14)
C60 0.0315(18) 0.0261(18) 0.0171(16) 0.0020(14) -0.0016(13) 0.0000(15)
C98 0.038(2) 0.030(2) 0.0205(17) -0.0022(15) 0.0017(14) -0.0096(16)
C56 0.0272(18) 0.025(2) 0.045(2) -0.0126(17) -0.0011(15) -0.0014(15)
C74 0.0252(17) 0.035(2) 0.0220(17) 0.0039(15) 0.0005(13) 0.0052(16)
C55 0.0261(18) 0.028(2) 0.045(2) 0.0026(17) 0.0073(16) -0.0093(16)
C93 0.0278(17) 0.0202(17) 0.0279(18) -0.0048(14) 0.0078(13) 0.0023(14)
C21 0.0277(18) 0.0242(19) 0.0240(18) -0.0020(14) -0.0011(13) -0.0006(15)
C15 0.0195(16) 0.032(2) 0.0284(18) 0.0006(13) 0.0036(13) 0.0033(14)
C25 0.0250(17) 0.029(2) 0.0256(17) 0.0014(15) -0.0016(13) -0.0016(15)
C85 0.0285(19) 0.052(3) 0.033(2) 0.0084(19) -0.0051(16) -0.0066(19)
C26 0.0293(19) 0.034(2) 0.037(2) 0.0020(18) -0.0005(15) -0.0057(17)
C18 0.0317(19) 0.025(2) 0.044(2) 0.0096(17) 0.0007(16) 0.0000(16)
C20 0.0246(17) 0.030(2) 0.0242(17) -0.0014(15) 0.0017(13) -0.0017(15)
C23 0.044(2) 0.0254(19) 0.033(2) -0.0065(16) -0.0140(17) 0.0012(17)
C24 0.0245(16) 0.0256(18) 0.0199(16) -0.0019(14) 0.0017(12) 0.0036(14)
C4 0.0274(19) 0.049(3) 0.0273(19) -0.0020(17) -0.0042(14) 0.0035(18)
C52 0.0266(17) 0.034(2) 0.0234(17) 0.0018(15) -0.0040(13) 0.0018(16)
C84 0.033(2) 0.041(2) 0.031(2) 0.0160(18) -0.0018(15) -0.0061(18)
C51 0.037(2) 0.033(2) 0.0239(18) -0.0019(15) 0.0103(15) -0.0011(17)
C29 0.0225(16) 0.0279(19) 0.0266(18) -0.0017(15) 0.0009(13) -0.0001(15)
C27 0.040(2) 0.031(2) 0.034(2) 0.0076(17) -0.0012(16) -0.0023(18)
C33 0.0238(17) 0.033(2) 0.043(2) -0.0047(17) 0.0145(15) -0.0012(16)
C61 0.040(2) 0.028(2) 0.0170(16) 0.0004(14) 0.0054(14) -0.0074(16)
C131 0.034(2) 0.045(3) 0.039(2) -0.0034(19) 0.0019(16) -0.0010(19)
C19 0.036(2) 0.033(2) 0.0245(18) 0.0019(16) -0.0029(14) 0.0045(17)
C3 0.033(2) 0.042(2) 0.033(2) 0.0008(18) 0.0016(15) 0.0115(18)
C2 0.039(2) 0.031(2) 0.0291(19) 0.0005(16) 0.0029(15) 0.0058(17)
C72 0.0190(16) 0.041(2) 0.0314(19) -0.0018(17) -0.0002(13) -0.0051(16)
B2 0.028(2) 0.032(2) 0.038(2) -0.0001(19) 0.0115(17) -0.0014(19)
O3 0.0461(17) 0.0387(17) 0.0375(16) -0.0011(14) 0.0084(13) -0.0029(15)
C127 0.0312(18) 0.030(2) 0.0253(18) -0.0039(15) 0.0097(14) 0.0003(16)

loop_
_atom_type_symbol
_atom_type_description
_atom_type_scat_dispersion_real
_atom_type_scat_dispersion_imag
_atom_type_scat_source
C C 0.0181 0.0091 'International Tables Vol C Tables 4.2.6.8 and 6.1.1.4'
H H 0.0000 0.0000 'International Tables Vol C Tables 4.2.6.8 and 6.1.1.4'
B B 0.0090 0.0039 'International Tables Vol C Tables 4.2.6.8 and 6.1.1.4'
Cl Cl 0.3639 0.7018 'International Tables Vol C Tables 4.2.6.8 and 6.1.1.4'
Cu Cu -1.9646 0.5888 'International Tables Vol C Tables 4.2.6.8 and 6.1.1.4'
F F 0.0727 0.0534 'International Tables Vol C Tables 4.2.6.8 and 6.1.1.4'
N N 0.0311 0.0180 'International Tables Vol C Tables 4.2.6.8 and 6.1.1.4'
O O 0.0492 0.0322 'International Tables Vol C Tables 4.2.6.8 and 6.1.1.4'
P P 0.2955 0.4335 'International Tables Vol C Tables 4.2.6.8 and 6.1.1.4'

loop_
_geom_angle_atom_site_label_1
_geom_angle_atom_site_label_2
_geom_angle_atom_site_label_3
_geom_angle
N5 Cu1 N7 78.66(10)
N5 Cu1 P4 124.30(8)
N7 Cu1 P4 107.31(8)
N5 Cu1 P3 113.46(8)
N7 Cu1 P3 107.01(8)
P4 Cu1 P3 116.76(3)
N3 Cu2 N1 79.12(11)
N3 Cu2 P2 109.82(8)
N1 Cu2 P2 121.90(9)
N3 Cu2 P1 104.98(9)
N1 Cu2 P1 115.81(9)
P2 Cu2 P1 116.34(3)
C64 P1 C65 104.90(15)
C64 P1 C76 104.09(15)
C65 P1 C76 102.03(15)
C64 P1 Cu2 108.58(11)
C65 P1 Cu2 123.06(11)
C76 P1 Cu2 112.44(12)
C82 P2 C83 105.63(15)
C82 P2 C89 103.35(15)
C83 P2 C89 102.69(15)
C82 P2 Cu2 106.38(11)
C83 P2 Cu2 118.58(11)
C89 P2 Cu2 118.59(11)
C95 P3 C101 103.27(15)
C95 P3 C107 104.93(15)
C101 P3 C107 102.62(14)
C95 P3 Cu1 112.00(11)
C101 P3 Cu1 123.02(11)
C107 P3 Cu1 109.30(11)
C119 P4 C118 106.04(15)
C119 P4 C125 102.76(15)
C118 P4 C125 103.53(15)
C119 P4 Cu1 118.22(11)
C118 P4 Cu1 107.33(11)
C125 P4 Cu1 117.53(11)
C113 O2 C112 119.2(3)
C77 O1 C75 119.1(3)
C36 N5 N6 104.9(2)
C36 N5 Cu1 142.8(2)
N6 N5 Cu1 112.28(18)
C39 N7 C43 118.3(3)
C39 N7 Cu1 115.8(2)
C43 N7 Cu1 125.2(2)
C38 N6 N5 111.8(3)
C38 N6 C39 129.4(3)
N5 N6 C39 118.6(2)
C14 N3 C10 117.5(3)
C14 N3 Cu2 126.5(2)
C10 N3 Cu2 115.7(2)
C7 N1 N2 105.2(3)
C7 N1 Cu2 142.7(2)
N2 N1 Cu2 110.6(2)
C9 N2 N1 111.2(3)
C9 N2 C10 128.4(3)
N1 N2 C10 120.2(3)
C126 C125 C130 118.9(3)
C126 C125 P4 123.0(3)
C130 C125 P4 118.1(2)
C44 N8 C58 119.8(3)
C44 N8 C42 121.7(3)
C58 N8 C42 118.2(3)
C88 C83 C84 119.0(3)
C88 C83 P2 122.6(3)
C84 C83 P2 118.2(3)
C59 C64 C63 118.7(3)
C59 C64 P1 121.6(2)
C63 C64 P1 119.2(3)
C124 C119 C120 118.9(3)
C124 C119 P4 123.4(2)
C120 C119 P4 117.5(3)
C106 C101 C102 119.0(3)
C106 C101 P3 120.2(3)
C102 C101 P3 120.7(3)
C31 C30 C35 120.1(3)
C114 C113 O2 123.0(3)
C114 C113 C118 122.1(3)
O2 C113 C118 114.9(3)
N5 C36 C37 110.3(3)
N5 C36 C35 121.8(3)
C37 C36 C35 127.9(3)
C66 C65 C70 119.0(3)
C66 C65 P1 119.3(3)
C70 C65 P1 121.5(3)
C60 C59 C64 120.3(3)
C43 C42 C41 118.4(3)
C43 C42 N8 117.9(3)
C41 C42 N8 123.7(3)
C94 C89 C90 118.7(3)
C94 C89 P2 119.3(3)
C90 C89 P2 122.0(3)
C113 C118 C117 118.4(3)
C113 C118 P4 116.8(2)
C117 C118 P4 124.0(3)
N7 C39 C40 123.8(3)
N7 C39 N6 114.4(3)
C40 C39 N6 121.8(3)
N3 C10 C11 123.4(3)
N3 C10 N2 113.8(3)
C11 C10 N2 122.8(3)
C112 C107 C108 117.4(3)
C112 C107 P3 119.0(2)
C108 C107 P3 123.6(2)
N1 C7 C8 110.2(3)
N1 C7 C6 123.3(3)
C8 C7 C6 126.5(3)
C100 C95 C96 119.0(3)
C100 C95 P3 121.1(2)
C96 C95 P3 119.6(2)
C107 C112 C111 122.3(3)
C107 C112 O2 120.5(3)
C111 C112 O2 116.9(3)
C14 C13 C12 117.7(3)
C14 C13 N4 117.8(3)
C12 C13 N4 124.5(3)
C78 C77 O1 123.4(3)
C78 C77 C82 122.1(3)
O1 C77 C82 114.4(3)
C29 N4 C13 119.1(3)
C29 N4 C15 119.5(3)
C13 N4 C15 121.3(3)
C110 C111 C112 119.4(3)
C103 C102 C101 120.2(3)
C34 C35 C30 119.4(3)
C34 C35 C36 119.8(3)
C30 C35 C36 120.7(3)
C125 C130 C129 120.4(3)
C122 C123 C124 119.7(3)
C38 C37 C36 106.4(3)
C113 C114 C115 117.8(3)
C8 C9 N2 107.0(3)
C45 C44 N8 121.6(3)
C45 C44 C49 120.1(3)
N8 C44 C49 118.2(3)
C109 C108 C107 120.7(3)
C116 C117 C118 120.1(3)
C48 C49 C44 118.2(3)
C48 C49 C50 123.0(3)
C44 C49 C50 118.7(3)
C62 C63 C64 120.6(3)
C116 C115 C114 121.5(3)
C127 C126 C125 120.4(3)
C98 C97 C96 120.5(3)
C117 C116 C115 119.9(3)
C121 C120 C119 120.1(3)
C69 C70 C65 120.2(3)
C80 C81 C82 120.3(3)
C74 C75 C76 122.1(3)
C74 C75 O1 117.2(3)
C76 C75 O1 120.4(3)
C75 C76 C71 117.6(3)
C75 C76 P1 119.4(3)
C71 C76 P1 122.9(3)
C42 C41 C40 119.4(3)
C91 C90 C89 120.4(3)
N7 C43 C42 122.6(3)
C121 C122 C123 120.2(3)
C4 C5 C6 121.0(4)
C95 C100 C99 120.8(3)
C77 C78 C79 118.3(3)
N6 C38 C37 106.7(3)
C72 C73 C74 120.4(3)
N3 C14 C13 123.4(3)
C57 C58 N8 120.7(3)
C57 C58 C53 120.3(3)
N8 C58 C53 118.9(3)
C47 C48 C49 122.1(3)
C119 C124 C123 121.0(3)
C83 C88 C87 120.8(3)
C44 C45 C46 120.2(3)
C10 C11 C12 118.1(3)
C1 C6 C5 118.7(3)
C1 C6 C7 122.0(3)
C5 C6 C7 119.3(3)
C81 C80 C79 119.9(3)
C33 C32 C31 120.3(3)
C104 C105 C106 120.3(3)
C91 C92 C93 119.7(3)
C2 C1 C6 120.3(3)
C81 C82 C77 118.3(3)
C81 C82 P2 125.4(3)
C77 C82 P2 116.0(2)
C68 C67 C66 120.5(3)
C67 C68 C69 120.0(3)
C110 C109 C108 120.4(3)
F4 B1 F3 110.3(3)
F4 B1 F1 109.2(3)
F3 B1 F1 109.7(3)
F4 B1 F2 108.2(3)
F3 B1 F2 109.7(3)
F1 B1 F2 109.8(3)
C76 C71 C72 120.9(3)
C16 C17 C18 121.0(4)
C39 C40 C41 117.5(3)
C11 C12 C13 119.7(3)
C53 C50 C49 108.9(3)
C53 C50 C51 112.4(3)
C49 C50 C51 111.5(3)
C53 C50 C52 107.3(3)
C49 C50 C52 107.9(3)
C51 C50 C52 108.6(3)
C89 C94 C93 120.7(3)
C56 C57 C58 120.4(3)
C55 C54 C53 122.4(3)
C105 C106 C101 120.3(3)
C105 C104 C103 120.0(3)
C109 C110 C111 119.9(3)
C32 C31 C30 120.0(4)
C54 C53 C58 117.5(3)
C54 C53 C50 124.1(3)
C58 C53 C50 118.3(3)
C122 C121 C120 120.2(3)
C70 C69 C68 120.2(4)
C35 C34 C33 119.9(3)
C97 C96 C95 119.7(3)
C17 C16 C15 118.6(3)
C47 C46 C45 120.2(4)
C90 C91 C92 120.6(3)
C88 C87 C86 120.1(4)
C9 C8 C7 106.3(3)
C85 C86 C87 119.4(4)
C98 C99 C100 119.7(3)
C48 C47 C46 119.1(3)
C78 C79 C80 121.1(3)
C27 C28 C29 119.7(3)
C128 C129 C130 120.6(3)
C61 C62 C63 120.1(3)
C102 C103 C104 120.2(4)
C129 C128 C127 119.1(3)
C67 C66 C65 120.0(3)
C59 C60 C61 120.4(3)
C97 C98 C99 120.1(3)
C57 C56 C55 120.0(3)
C73 C74 C75 119.2(3)
C54 C55 C56 119.4(3)
C92 C93 C94 120.0(3)
C24 C21 C23 111.6(3)
C24 C21 C20 108.5(3)
C23 C21 C20 111.0(3)
C24 C21 C22 109.4(3)
C23 C21 C22 108.4(3)
C20 C21 C22 107.8(3)
C20 C15 N4 118.0(3)
C20 C15 C16 120.6(3)
N4 C15 C16 121.3(3)
C26 C25 C24 121.4(3)
C86 C85 C84 120.6(4)
C25 C26 C27 119.8(4)
C19 C18 C17 119.9(4)
C19 C20 C15 117.5(3)
C19 C20 C21 123.6(3)
C15 C20 C21 118.8(3)
C29 C24 C25 117.5(3)
C29 C24 C21 119.3(3)
C25 C24 C21 123.1(3)
C5 C4 C3 120.0(4)
C85 C84 C83 120.2(4)
C24 C29 C28 121.5(3)
C24 C29 N4 118.9(3)
C28 C29 N4 119.5(3)
C28 C27 C26 120.0(4)
C32 C33 C34 120.3(3)
C62 C61 C60 119.9(3)
Cl1 C131 Cl2 112.7(3)
C18 C19 C20 122.1(3)
C4 C3 C2 119.4(4)
C1 C2 C3 120.6(4)
C73 C72 C71 119.7(4)
F8 B2 F5 111.7(4)
F8 B2 F6 109.2(4)
F5 B2 F6 109.7(4)
F8 B2 F7 109.6(4)
F5 B2 F7 107.6(3)
F6 B2 F7 109.0(3)
C126 C127 C128 120.5(3)

loop_
_geom_bond_atom_site_label_1
_geom_bond_atom_site_label_2
_geom_bond_distance
Cu1 N5 2.065(3)
Cu1 N7 2.079(3)
Cu1 P4 2.2421(9)
Cu1 P3 2.2719(9)
Cu2 N3 2.062(3)
Cu2 N1 2.085(3)
Cu2 P2 2.2446(9)
Cu2 P1 2.2715(10)
P1 C64 1.824(3)
P1 C65 1.825(3)
P1 C76 1.842(3)
P2 C82 1.811(3)
P2 C83 1.823(4)
P2 C89 1.838(3)
P3 C95 1.825(3)
P3 C101 1.828(3)
P3 C107 1.842(3)
P4 C119 1.820(3)
P4 C118 1.821(3)
P4 C125 1.828(3)
Cl1 C131 1.744(5)
Cl2 C131 1.772(4)
F7 B2 1.404(5)
O2 C113 1.398(4)
O2 C112 1.399(4)
O1 C77 1.390(4)
O1 C75 1.404(4)
F1 B1 1.393(4)
F3 B1 1.391(4)
F4 B1 1.381(5)
N5 C36 1.336(4)
N5 N6 1.370(4)
N7 C39 1.326(4)
N7 C43 1.337(4)
F2 B1 1.396(5)
N6 C38 1.356(4)
N6 C39 1.420(4)
N3 C14 1.331(4)
N3 C10 1.350(4)
N1 C7 1.338(4)
N1 N2 1.370(4)
F6 B2 1.391(5)
N2 C9 1.366(4)
N2 C10 1.406(4)
C125 C126 1.391(5)
C125 C130 1.395(5)
N8 C44 1.404(4)
N8 C58 1.406(4)
N8 C42 1.424(4)
F8 B2 1.364(5)
F5 B2 1.384(5)
C83 C88 1.380(5)
C83 C84 1.399(5)
C64 C59 1.404(5)
C64 C63 1.406(5)
C119 C124 1.386(5)
C119 C120 1.407(4)
C101 C106 1.396(5)
C101 C102 1.404(5)
C30 C31 1.393(5)
C30 C35 1.398(5)
C113 C114 1.387(5)
C113 C118 1.399(5)
C36 C37 1.410(5)
C36 C35 1.477(4)
C65 C66 1.405(5)
C65 C70 1.408(5)
C59 C60 1.389(5)
C42 C43 1.382(5)
C42 C41 1.388(5)
C89 C94 1.391(5)
C89 C90 1.401(5)
C118 C117 1.400(4)
C39 C40 1.381(4)
C10 C11 1.380(5)
C107 C112 1.387(5)
C107 C108 1.403(5)
C7 C8 1.414(5)
C7 C6 1.463(5)
C95 C100 1.393(5)
C95 C96 1.412(4)
C112 C111 1.390(4)
C13 C14 1.391(5)
C13 C12 1.393(5)
C13 N4 1.419(4)
C77 C78 1.385(5)
C77 C82 1.405(5)
N4 C29 1.413(5)
N4 C15 1.419(5)
C111 C110 1.383(5)
C102 C103 1.390(5)
C35 C34 1.396(5)
C130 C129 1.399(5)
C123 C122 1.390(5)
C123 C124 1.391(5)
C37 C38 1.358(5)
C114 C115 1.388(5)
C9 C8 1.355(5)
C44 C45 1.392(5)
C44 C49 1.409(4)
C108 C109 1.395(5)
C117 C116 1.384(5)
C49 C48 1.400(5)
C49 C50 1.524(5)
C63 C62 1.393(5)
C115 C116 1.386(5)
C126 C127 1.390(5)
C97 C98 1.388(5)
C97 C96 1.395(5)
C120 C121 1.395(5)
C70 C69 1.387(5)
C81 C80 1.388(5)
C81 C82 1.398(5)
C75 C74 1.387(5)
C75 C76 1.389(5)
C76 C71 1.396(5)
C41 C40 1.391(5)
C90 C91 1.382(5)
C122 C121 1.382(5)
C5 C4 1.378(5)
C5 C6 1.410(5)
C100 C99 1.396(5)
C78 C79 1.387(5)
C73 C72 1.382(6)
C73 C74 1.383(5)
C58 C57 1.399(5)
C58 C53 1.406(4)
C48 C47 1.381(6)
C88 C87 1.386(5)
C45 C46 1.399(5)
C11 C12 1.381(5)
C6 C1 1.391(5)
C80 C79 1.393(5)
C32 C33 1.376(6)
C32 C31 1.389(5)
C105 C104 1.381(5)
C105 C106 1.394(5)
C92 C91 1.383(5)
C92 C93 1.387(5)
C1 C2 1.388(5)
C22 C21 1.605(5)
C67 C68 1.382(5)
C67 C66 1.395(5)
C68 C69 1.398(5)
C109 C110 1.380(5)
C71 C72 1.398(5)
C17 C16 1.350(5)
C17 C18 1.412(6)
C50 C53 1.523(5)
C50 C51 1.528(5)
C50 C52 1.560(5)
C94 C93 1.392(5)
C57 C56 1.384(5)
C54 C55 1.376(5)
C54 C53 1.399(5)
C104 C103 1.390(5)
C34 C33 1.398(5)
C16 C15 1.445(5)
C46 C47 1.394(5)
C87 C86 1.392(5)
C86 C85 1.381(6)
C99 C98 1.390(5)
C28 C27 1.374(6)
C28 C29 1.398(5)
C129 C128 1.376(5)
C62 C61 1.386(5)
C128 C127 1.400(5)
C60 C61 1.393(5)
C56 C55 1.392(6)
C21 C24 1.513(5)
C21 C23 1.526(5)
C21 C20 1.541(5)
C15 C20 1.401(5)
C25 C26 1.381(5)
C25 C24 1.404(5)
C85 C84 1.383(6)
C26 C27 1.404(5)
C18 C19 1.357(6)
C20 C19 1.399(5)
C24 C29 1.397(5)
C4 C3 1.394(6)
C3 C2 1.398(6)
